data_1000482
loop_
_publ_author_name
'Attfield, J P'
'Ferey, G'

_publ_section_title
;
Structural correlations within the lanthanum palladium oxide family
;
_journal_coden_ASTM JSSCBI
_journal_name_full 'Journal of Solid State Chemistry'
_journal_page_first 286
_journal_page_last 298
_journal_paper_doi 10.1016/0022-4596(89)90091-1
_journal_volume 80
_journal_year 1989
_chemical_formula_structural 'La2 Pd2 O5'
_chemical_formula_sum 'La2 O5 Pd2'
_chemical_name_systematic 'Lanthanum palladium oxide (2/2/5)'
_space_group_IT_number 84
_symmetry_cell_setting tetragonal
_symmetry_Int_Tables_number 84
_symmetry_space_group_name_Hall '-P 4c'
_symmetry_space_group_name_H-M 'P 42/m'
_cell_angle_alpha 90
_cell_angle_beta 90
_cell_angle_gamma 90
_cell_formula_units_Z 2
_cell_length_a 6.703(2)
_cell_length_b 6.703(2)
_cell_length_c 5.630(2)
_cell_volume 253.0
_cod_database_code 1000482

loop_
_symmetry_equiv_pos_as_xyz
x,y,z
-x,-y,z
-y,x,1/2+z
y,-x,1/2+z
-x,-y,-z
x,y,-z
y,-x,1/2-z
-y,x,1/2-z

loop_
_atom_site_label
_atom_site_type_symbol
_atom_site_symmetry_multiplicity
_atom_site_Wyckoff_symbol
_atom_site_fract_x
_atom_site_fract_y
_atom_site_fract_z
_atom_site_occupancy
_atom_site_attached_hydrogens
_atom_site_calc_flag
La1 La3+ 4 j 0.2648(4) 0.1080(6) 0. 1. 0 d
Pd1 Pd2+ 4 j 0.3099(6) 0.5951(6) 0. 1. 0 d
O1 O2- 8 k 0.198(3) 0.402(3) 0.255(3) 1. 0 d
O2 O2- 2 e 0. 0. 0.25 1. 0 d

loop_
_atom_type_symbol
_atom_type_oxidation_number
La3+ 3.000
Pd2+ 2.000
O2- -2.000
